data_7220578
loop_
_publ_author_name
'Wang, Jinzeng'
'Sun, Wei'
'Chang, Siyuan'
'liu, hou-ting'
'zhang, guonan'
'Wang, Yan-Qing'
'Liu, Zhiliang'

_publ_section_title
;
 A terbium metal--organic framework with stable luminescent emission in
 wide pH range that acts as a quantitative detection material for
 nitroaromatics
;
_journal_name_full 'RSC Adv.'
_journal_paper_doi 10.1039/C5RA06308F
_journal_year 2015
_chemical_formula_sum 'C20 H18 N2 O12 Tb'
_chemical_formula_weight 637.28
_chemical_name_systematic
; 
 ? 
;
_space_group_IT_number 148
_symmetry_cell_setting trigonal
_symmetry_space_group_name_Hall '-R 3'
_symmetry_space_group_name_H-M 'R -3 :H'
_atom_sites_solution_hydrogens geom
_atom_sites_solution_primary direct
_atom_sites_solution_secondary difmap
_audit_creation_method SHELXL-97
_audit_update_record
;
2015-03-30 deposited with the CCDC.
2015-05-26 downloaded from the CCDC.
;
_cell_angle_alpha 90.00
_cell_angle_beta 90.00
_cell_angle_gamma 120.00
_cell_formula_units_Z 18
_cell_length_a 29.4783(15)
_cell_length_b 29.4783(15)
_cell_length_c 14.1301(8)
_cell_measurement_reflns_used 3247
_cell_measurement_temperature 293(2)
_cell_measurement_theta_max 71.3458
_cell_measurement_theta_min 2.9957
_cell_volume 10633.6(10)
_computing_structure_refinement 'SHELXL-97 (Sheldrick, 1997)'
_computing_structure_solution 'SHELXS-97 (Sheldrick, 1990)'
_diffrn_ambient_temperature 293(2)
_diffrn_measured_fraction_theta_full 1.000
_diffrn_measured_fraction_theta_max 1.000
_diffrn_measurement_device_type Xcalibur,Eos,Gemini
_diffrn_radiation_monochromator graphite
_diffrn_radiation_source 'fine-focus sealed tube'
_diffrn_radiation_type CuK\a
_diffrn_radiation_wavelength 1.54184
_diffrn_reflns_av_R_equivalents 0.0725
_diffrn_reflns_av_sigmaI/netI 0.0542
_diffrn_reflns_limit_h_max 33
_diffrn_reflns_limit_h_min -35
_diffrn_reflns_limit_k_max 35
_diffrn_reflns_limit_k_min -30
_diffrn_reflns_limit_l_max 12
_diffrn_reflns_limit_l_min -16
_diffrn_reflns_number 21999
_diffrn_reflns_theta_full 67.23
_diffrn_reflns_theta_max 67.23
_diffrn_reflns_theta_min 3.00
_exptl_absorpt_coefficient_mu 15.320
_exptl_absorpt_correction_T_max 0.4135
_exptl_absorpt_correction_T_min 0.3393
_exptl_absorpt_correction_type multi-scan
_exptl_absorpt_process_details sadabs
_exptl_crystal_colour white
_exptl_crystal_density_diffrn 1.791
_exptl_crystal_density_method 'not measured'
_exptl_crystal_description block
_exptl_crystal_F_000 5634
_exptl_crystal_size_max 0.09
_exptl_crystal_size_mid 0.08
_exptl_crystal_size_min 0.07
_refine_diff_density_max 1.054
_refine_diff_density_min -0.813
_refine_diff_density_rms 0.083
_refine_ls_extinction_method none
_refine_ls_goodness_of_fit_ref 1.025
_refine_ls_hydrogen_treatment constr
_refine_ls_matrix_type full
_refine_ls_number_parameters 316
_refine_ls_number_reflns 4235
_refine_ls_number_restraints 0
_refine_ls_restrained_S_all 1.025
_refine_ls_R_factor_all 0.0584
_refine_ls_R_factor_gt 0.0399
_refine_ls_shift/su_max 0.001
_refine_ls_shift/su_mean 0.000
_refine_ls_structure_factor_coef Fsqd
_refine_ls_weighting_details 'calc w=1/[\s^2^(Fo^2^)+(0.0343P)^2^+12.5548P] where P=(Fo^2^+2Fc^2^)/3'
_refine_ls_weighting_scheme calc
_refine_ls_wR_factor_gt 0.0841
_refine_ls_wR_factor_ref 0.0922
_reflns_number_gt 3327
_reflns_number_total 4235
_reflns_threshold_expression >2sigma(I)
_cod_data_source_file c5ra06308f2.cif
_cod_data_source_block exp_3657
_cod_original_cell_volume 10633.6(9)
_cod_original_sg_symbol_H-M R-3
_cod_database_code 7220578

loop_
_symmetry_equiv_pos_as_xyz
'x, y, z'
'-y, x-y, z'
'-x+y, -x, z'
'x+2/3, y+1/3, z+1/3'
'-y+2/3, x-y+1/3, z+1/3'
'-x+y+2/3, -x+1/3, z+1/3'
'x+1/3, y+2/3, z+2/3'
'-y+1/3, x-y+2/3, z+2/3'
'-x+y+1/3, -x+2/3, z+2/3'
'-x, -y, -z'
'y, -x+y, -z'
'x-y, x, -z'
'-x+2/3, -y+1/3, -z+1/3'
'y+2/3, -x+y+1/3, -z+1/3'
'x-y+2/3, x+1/3, -z+1/3'
'-x+1/3, -y+2/3, -z+2/3'
'y+1/3, -x+y+2/3, -z+2/3'
'x-y+1/3, x+2/3, -z+2/3'

loop_
_atom_site_label
_atom_site_type_symbol
_atom_site_fract_x
_atom_site_fract_y
_atom_site_fract_z
_atom_site_U_iso_or_equiv
_atom_site_adp_type
_atom_site_occupancy
_atom_site_symmetry_multiplicity
_atom_site_calc_flag
_atom_site_refinement_flags
Tb1 Tb 0.674549(12) 0.675725(11) 0.57376(2) 0.03837(11) Uani 1 1 d .
N1 N 0.98246(15) 1.03520(15) 0.3743(3) 0.0397(10) Uani 1 1 d .
N2 N 0.38522(16) 0.67991(16) 0.5485(3) 0.0429(11) Uani 1 1 d .
O1 O 0.58623(14) 0.63491(14) 0.6366(2) 0.0451(9) Uani 1 1 d .
O2 O 0.60065(14) 0.68509(15) 0.5133(3) 0.0511(10) Uani 1 1 d .
O3 O 0.35586(14) 0.59163(14) 0.5505(3) 0.0533(10) Uani 1 1 d .
O4 O 0.63093(14) 0.61366(15) 0.4581(3) 0.0547(11) Uani 1 1 d .
O5 O 0.58639(15) 0.59668(16) 0.3253(3) 0.0600(11) Uani 1 1 d .
O6 O 0.71530(16) 0.74415(14) 0.4720(3) 0.0577(11) Uani 1 1 d .
O7 O 0.72788(15) 0.73042(15) 0.3219(3) 0.0549(10) Uani 1 1 d .
O8 O 0.90057(13) 0.96960(13) 0.3747(3) 0.0498(10) Uani 1 1 d .
O9 O 0.75752(15) 0.71934(16) 0.6565(3) 0.0626(11) Uani 1 1 d .
H9A H 0.7799 0.7150 0.6259 0.094 Uiso 1 1 d R
H9C H 0.7536 0.7061 0.7115 0.094 Uiso 1 1 d R
O10 O 0.73598(16) 0.65514(17) 0.4861(3) 0.0644(12) Uani 1 1 d .
H10A H 0.7660 0.6713 0.5119 0.097 Uiso 1 1 d R
H10C H 0.7383 0.6650 0.4289 0.097 Uiso 1 1 d R
O11 O 0.6463(5) 0.8073(4) 0.5159(6) 0.217(5) Uani 1 1 d .
H11C H 0.6575 0.7971 0.5620 0.260 Uiso 1 1 d R
H11A H 0.6137 0.7865 0.5073 0.260 Uiso 1 1 d R
O12 O 0.7063(7) 0.8666(8) 0.3885(19) 0.58(3) Uani 1 1 d .
H12D H 0.6851 0.8501 0.4333 0.694 Uiso 1 1 d R
H12A H 0.7366 0.8714 0.4012 0.694 Uiso 1 1 d R
C1 C 0.5690(2) 0.6525(2) 0.5728(4) 0.0449(13) Uani 1 1 d .
C2 C 0.5125(2) 0.6341(2) 0.5660(4) 0.0427(12) Uani 1 1 d .
C3 C 0.4920(2) 0.6404(2) 0.4825(4) 0.0544(15) Uani 1 1 d .
H3 H 0.5137 0.6553 0.4303 0.065 Uiso 1 1 calc R
C4 C 0.4398(2) 0.6249(2) 0.4762(4) 0.0554(15) Uani 1 1 d .
H4 H 0.4256 0.6278 0.4193 0.067 Uiso 1 1 calc R
C5 C 0.4090(2) 0.6051(2) 0.5547(4) 0.0486(14) Uani 1 1 d .
C6 C 0.4276(2) 0.5968(2) 0.6375(4) 0.0554(15) Uani 1 1 d .
H6 H 0.4055 0.5819 0.6892 0.066 Uiso 1 1 calc R
C7 C 0.4795(2) 0.6109(2) 0.6429(4) 0.0538(15) Uani 1 1 d .
H7 H 0.4926 0.6050 0.6984 0.065 Uiso 1 1 calc R
C8 C 0.3456(2) 0.6312(2) 0.5492(4) 0.0425(13) Uani 1 1 d .
C10 C 0.5903(2) 0.5866(2) 0.4099(4) 0.0431(13) Uani 1 1 d .
C11 C 0.5436(2) 0.54150(19) 0.4570(4) 0.0408(12) Uani 1 1 d .
C12 C 0.4939(2) 0.5206(2) 0.4164(4) 0.0478(14) Uani 1 1 d .
H12 H 0.4896 0.5343 0.3599 0.057 Uiso 1 1 calc R
C13 C 0.4511(2) 0.4797(2) 0.4599(4) 0.0467(13) Uani 1 1 d .
H13 H 0.4181 0.4663 0.4327 0.056 Uiso 1 1 calc R
C14 C 0.7389(2) 0.7584(2) 0.3950(4) 0.0442(13) Uani 1 1 d .
C15 C 0.78346(19) 0.81343(19) 0.3883(4) 0.0396(12) Uani 1 1 d .
C16 C 0.8025(2) 0.8437(2) 0.4705(4) 0.0546(15) Uani 1 1 d .
H16 H 0.7881 0.8290 0.5289 0.066 Uiso 1 1 calc R
C17 C 0.8422(2) 0.8948(2) 0.4658(4) 0.0551(15) Uani 1 1 d .
H17 H 0.8550 0.9148 0.5205 0.066 Uiso 1 1 calc R
C18 C 0.86250(19) 0.91606(19) 0.3793(4) 0.0445(13) Uani 1 1 d .
C19 C 0.8447(2) 0.8879(2) 0.2977(4) 0.0545(15) Uani 1 1 d .
H19 H 0.8587 0.9032 0.2395 0.065 Uiso 1 1 calc R
C20 C 0.8054(2) 0.8363(2) 0.3033(4) 0.0516(15) Uani 1 1 d .
H20 H 0.7935 0.8166 0.2482 0.062 Uiso 1 1 calc R
C21 C 0.95120(19) 0.98357(19) 0.3748(4) 0.0397(12) Uani 1 1 d .

loop_
_atom_site_aniso_label
_atom_site_aniso_U_11
_atom_site_aniso_U_22
_atom_site_aniso_U_33
_atom_site_aniso_U_23
_atom_site_aniso_U_13
_atom_site_aniso_U_12
Tb1 0.03750(19) 0.03234(18) 0.04116(18) -0.00016(13) 0.00068(13) 0.01437(14)
N1 0.035(2) 0.028(2) 0.057(3) 0.0018(19) 0.002(2) 0.0162(19)
N2 0.036(2) 0.039(3) 0.054(3) -0.002(2) -0.002(2) 0.019(2)
O1 0.042(2) 0.050(2) 0.042(2) 0.0063(17) -0.0007(16) 0.0226(18)
O2 0.044(2) 0.056(2) 0.052(2) 0.0148(19) 0.0095(18) 0.024(2)
O3 0.043(2) 0.040(2) 0.082(3) -0.0053(19) -0.0067(19) 0.0245(18)
O4 0.038(2) 0.044(2) 0.060(3) -0.0131(19) 0.0043(19) 0.0039(18)
O5 0.045(2) 0.064(3) 0.059(3) 0.020(2) 0.007(2) 0.018(2)
O6 0.058(3) 0.038(2) 0.060(3) 0.0148(19) 0.020(2) 0.0112(19)
O7 0.046(2) 0.045(2) 0.062(3) -0.014(2) -0.0015(19) 0.0139(19)
O8 0.0276(18) 0.0309(19) 0.089(3) 0.0039(18) 0.0018(18) 0.0134(16)
O9 0.048(2) 0.072(3) 0.053(3) -0.009(2) 0.0017(19) 0.019(2)
O10 0.063(3) 0.087(3) 0.051(3) -0.014(2) -0.012(2) 0.043(3)
O11 0.382(15) 0.200(9) 0.155(8) -0.032(7) -0.062(9) 0.211(11)
O12 0.53(4) 0.57(4) 0.95(6) 0.45(4) 0.37(4) 0.52(4)
C1 0.047(3) 0.047(3) 0.045(3) -0.003(3) 0.001(3) 0.027(3)
C2 0.044(3) 0.045(3) 0.044(3) 0.000(2) 0.002(2) 0.026(3)
C3 0.052(4) 0.074(4) 0.043(3) 0.015(3) 0.005(3) 0.037(3)
C4 0.056(4) 0.069(4) 0.053(4) 0.006(3) -0.006(3) 0.040(3)
C5 0.043(3) 0.042(3) 0.068(4) -0.004(3) -0.006(3) 0.026(3)
C6 0.051(4) 0.067(4) 0.052(4) 0.008(3) 0.009(3) 0.032(3)
C7 0.049(3) 0.076(4) 0.042(3) 0.009(3) 0.000(3) 0.036(3)
C8 0.043(3) 0.040(3) 0.045(3) -0.004(2) -0.004(2) 0.020(3)
C10 0.040(3) 0.038(3) 0.050(4) 0.003(3) 0.009(3) 0.018(3)
C11 0.035(3) 0.034(3) 0.043(3) -0.001(2) 0.002(2) 0.010(2)
C12 0.041(3) 0.042(3) 0.047(3) 0.007(3) -0.007(3) 0.011(3)
C13 0.036(3) 0.042(3) 0.050(4) -0.002(3) -0.006(2) 0.010(2)
C14 0.037(3) 0.034(3) 0.058(4) 0.003(3) 0.003(3) 0.016(2)
C15 0.032(3) 0.036(3) 0.042(3) 0.004(2) 0.001(2) 0.011(2)
C16 0.052(4) 0.047(3) 0.045(3) 0.005(3) -0.003(3) 0.010(3)
C17 0.052(4) 0.050(4) 0.047(4) -0.009(3) -0.010(3) 0.013(3)
C18 0.023(3) 0.031(3) 0.075(4) 0.003(3) 0.002(3) 0.010(2)
C19 0.046(3) 0.044(3) 0.059(4) 0.009(3) 0.014(3) 0.013(3)
C20 0.049(3) 0.049(3) 0.041(3) -0.002(3) 0.009(3) 0.012(3)
C21 0.027(3) 0.035(3) 0.054(3) 0.003(2) -0.001(2) 0.013(2)

loop_
_atom_type_symbol
_atom_type_description
_atom_type_scat_dispersion_real
_atom_type_scat_dispersion_imag
_atom_type_scat_source
C C 0.0181 0.0091 'International Tables Vol C Tables 4.2.6.8 and 6.1.1.4'
H H 0.0000 0.0000 'International Tables Vol C Tables 4.2.6.8 and 6.1.1.4'
O O 0.0492 0.0322 'International Tables Vol C Tables 4.2.6.8 and 6.1.1.4'
N N 0.0311 0.0180 'International Tables Vol C Tables 4.2.6.8 and 6.1.1.4'
Tb Tb -9.1472 9.1891 'International Tables Vol C Tables 4.2.6.8 and 6.1.1.4'

loop_
_geom_angle_atom_site_label_1
_geom_angle_atom_site_label_2
_geom_angle_atom_site_label_3
_geom_angle
_geom_angle_site_symmetry_1
_geom_angle_site_symmetry_3
O6 Tb1 O7 151.95(15) . 6_565
O6 Tb1 O4 95.35(14) . .
O7 Tb1 O4 83.14(15) 6_565 .
O6 Tb1 O5 76.53(15) . 6_565
O7 Tb1 O5 119.86(14) 6_565 6_565
O4 Tb1 O5 144.39(15) . 6_565
O6 Tb1 O9 83.63(15) . .
O7 Tb1 O9 80.38(15) 6_565 .
O4 Tb1 O9 141.10(14) . .
O5 Tb1 O9 73.29(15) 6_565 .
O6 Tb1 O1 129.23(14) . .
O7 Tb1 O1 78.30(13) 6_565 .
O4 Tb1 O1 80.31(13) . .
O5 Tb1 O1 78.74(13) 6_565 .
O9 Tb1 O1 129.46(13) . .
O6 Tb1 O2 77.69(14) . .
O7 Tb1 O2 127.07(13) 6_565 .
O4 Tb1 O2 70.84(14) . .
O5 Tb1 O2 73.55(14) 6_565 .
O9 Tb1 O2 144.86(14) . .
O1 Tb1 O2 52.91(12) . .
O6 Tb1 O10 77.10(15) . .
O7 Tb1 O10 76.25(15) 6_565 .
O4 Tb1 O10 68.98(13) . .
O5 Tb1 O10 138.91(14) 6_565 .
O9 Tb1 O10 72.95(13) . .
O1 Tb1 O10 141.93(13) . .
O2 Tb1 O10 129.62(13) . .
O6 Tb1 C1 103.92(16) . .
O7 Tb1 C1 102.26(15) 6_565 .
O4 Tb1 C1 72.28(15) . .
O5 Tb1 C1 76.16(15) 6_565 .
O9 Tb1 C1 145.79(15) . .
O1 Tb1 C1 26.48(13) . .
O2 Tb1 C1 26.53(13) . .
O10 Tb1 C1 141.14(15) . .
C21 N1 C21 112.2(5) 3_675 .
C8 N2 C8 111.8(5) . 2_665
C1 O1 Tb1 95.0(3) . .
C1 O2 Tb1 92.4(3) . .
C8 O3 C5 117.1(4) . .
C10 O4 Tb1 149.8(4) . .
C10 O5 Tb1 122.4(3) . 8_654
C14 O6 Tb1 144.1(4) . .
C14 O7 Tb1 141.6(4) . 8_654
C21 O8 C18 119.2(4) . .
O2 C1 O1 119.3(5) . .
O2 C1 C2 120.3(5) . .
O1 C1 C2 120.4(5) . .
O2 C1 Tb1 61.1(3) . .
O1 C1 Tb1 58.6(3) . .
C2 C1 Tb1 172.6(4) . .
C3 C2 C7 119.2(5) . .
C3 C2 C1 119.7(5) . .
C7 C2 C1 121.0(5) . .
C4 C3 C2 120.3(6) . .
C5 C4 C3 119.0(6) . .
C6 C5 C4 122.2(5) . .
C6 C5 O3 118.3(5) . .
C4 C5 O3 119.5(5) . .
C5 C6 C7 118.7(6) . .
C6 C7 C2 120.4(5) . .
N2 C8 N2 128.2(5) . 3_565
N2 C8 O3 118.9(5) . .
N2 C8 O3 112.9(5) 3_565 .
O5 C10 O4 122.5(5) . .
O5 C10 C11 118.7(5) . .
O4 C10 C11 118.8(5) . .
C13 C11 C12 118.9(5) 10_666 .
C13 C11 C10 121.0(5) 10_666 .
C12 C11 C10 120.1(5) . .
C13 C12 C11 120.1(5) . .
C11 C13 C12 121.0(5) 10_666 .
O6 C14 O7 125.4(5) . .
O6 C14 C15 117.4(5) . .
O7 C14 C15 117.3(5) . .
C20 C15 C16 118.2(5) . .
C20 C15 C14 122.1(5) . .
C16 C15 C14 119.6(5) . .
C17 C16 C15 120.7(5) . .
C18 C17 C16 119.0(5) . .
C19 C18 C17 122.0(5) . .
C19 C18 O8 119.5(5) . .
C17 C18 O8 118.4(5) . .
C18 C19 C20 118.6(5) . .
C15 C20 C19 121.5(5) . .
N1 C21 N1 127.8(5) 2_765 .
N1 C21 O8 119.8(4) 2_765 .
N1 C21 O8 112.4(4) . .

loop_
_geom_bond_atom_site_label_1
_geom_bond_atom_site_label_2
_geom_bond_distance
_geom_bond_site_symmetry_2
Tb1 O6 2.271(4) .
Tb1 O7 2.305(4) 6_565
Tb1 O4 2.306(4) .
Tb1 O5 2.388(4) 6_565
Tb1 O9 2.421(4) .
Tb1 O1 2.425(4) .
Tb1 O2 2.481(4) .
Tb1 O10 2.506(4) .
Tb1 C1 2.832(5) .
N1 C21 1.317(6) 3_675
N1 C21 1.328(6) .
N2 C8 1.323(6) .
N2 C8 1.327(6) 2_665
O1 C1 1.267(6) .
O2 C1 1.266(6) .
O3 C8 1.342(6) .
O3 C5 1.413(6) .
O4 C10 1.257(6) .
O5 C10 1.252(6) .
O5 Tb1 2.388(4) 8_654
O6 C14 1.245(6) .
O7 C14 1.258(6) .
O7 Tb1 2.305(4) 8_654
O8 C21 1.335(6) .
O8 C18 1.408(6) .
C1 C2 1.474(7) .
C2 C3 1.379(7) .
C2 C7 1.390(7) .
C3 C4 1.371(8) .
C4 C5 1.366(8) .
C5 C6 1.364(8) .
C6 C7 1.372(8) .
C8 N2 1.327(6) 3_565
C10 C11 1.508(7) .
C11 C13 1.376(7) 10_666
C11 C12 1.397(7) .
C12 C13 1.378(7) .
C13 C11 1.376(7) 10_666
C14 C15 1.496(7) .
C15 C20 1.371(7) .
C15 C16 1.399(7) .
C16 C17 1.372(8) .
C17 C18 1.367(8) .
C18 C19 1.363(8) .
C19 C20 1.377(7) .
C21 N1 1.317(6) 2_765
